data_2012388
loop_
_publ_author_name
'Ishida, Hiroyuki'
'Rahman, Bilkish'
Kashino,Setsuo

_publ_section_title
;
 Morpholinium 2-chloro-4-nitrobenzoate, 2-chloro-5-nitrobenzoate and
 4-chloro-3-nitrobenzoate
;
_journal_issue 12
_journal_name_full 'Acta Crystallographica Section C'
_journal_page_first 1450
_journal_page_last 1453
_journal_paper_doi 10.1107/S0108270101016389
_journal_volume 57
_journal_year 2001
_chemical_formula_iupac 'C4 H10 N O 1+, C7 H3 Cl N O4 1-'
_chemical_formula_moiety 'C4 H10 N O 1+, C7 H3 Cl N O4 1-'
_chemical_formula_sum 'C11 H13 Cl N2 O5'
_chemical_formula_weight 288.69
_space_group_IT_number 15
_symmetry_cell_setting monoclinic
_symmetry_space_group_name_Hall '-C 2yc'
_symmetry_space_group_name_H-M 'C 1 2/c 1'
_atom_sites_solution_hydrogens geom
_atom_sites_solution_primary direct
_atom_sites_solution_secondary difmap
_cell_angle_alpha 90
_cell_angle_beta 93.35(2)
_cell_angle_gamma 90
_cell_formula_units_Z 8
_cell_length_a 18.680(6)
_cell_length_b 10.498(3)
_cell_length_c 13.125(3)
_cell_measurement_reflns_used 25
_cell_measurement_temperature 298
_cell_measurement_theta_max 12.5
_cell_measurement_theta_min 11.2
_cell_volume 2569.4(13)
_computing_cell_refinement 'MSC/AFC Diffractometer Control Software'
_computing_data_collection
;
MSC/AFC Diffractometer Control Software
(Molecular Structure Corporation, 1990)
;
_computing_data_reduction 'TEXSAN for Windows (Molecular Structure Corporation, 1997-1999)'
_computing_molecular_graphics 'ORTEP-3 for Windows (Farrugia, 1997)'
_computing_publication_material 'TEXSAN for Windows'
_computing_structure_refinement 'SHELXL97 (Sheldrick, 1997)'
_computing_structure_solution 'SIR92 (Altomare et al., 1993)'
_diffrn_ambient_temperature 298
_diffrn_measured_fraction_theta_full .999
_diffrn_measured_fraction_theta_max .999
_diffrn_measurement_device 'Rigaku AFC-5R'
_diffrn_measurement_method \w-2\q
_diffrn_radiation_monochromator graphite
_diffrn_radiation_source 'Rigaku rotating anode'
_diffrn_radiation_type 'Mo K\a'
_diffrn_radiation_wavelength .71073
_diffrn_reflns_av_R_equivalents .025
_diffrn_reflns_av_sigmaI/netI .092
_diffrn_reflns_limit_h_max 24
_diffrn_reflns_limit_h_min -1
_diffrn_reflns_limit_k_max 13
_diffrn_reflns_limit_k_min 0
_diffrn_reflns_limit_l_max 17
_diffrn_reflns_limit_l_min -17
_diffrn_reflns_number 3215
_diffrn_reflns_reduction_process 'Lp corrections applied'
_diffrn_reflns_theta_full 27.5
_diffrn_reflns_theta_max 27.5
_diffrn_reflns_theta_min 2.18
_diffrn_standards_decay_% 1.47
_diffrn_standards_interval_count 97
_diffrn_standards_number 3
_exptl_absorpt_coefficient_mu .316
_exptl_absorpt_correction_T_max .940
_exptl_absorpt_correction_T_min .884
_exptl_absorpt_correction_type '\y scan'
_exptl_absorpt_process_details '(North et al., 1968)'
_exptl_crystal_colour colorless
_exptl_crystal_density_diffrn 1.492
_exptl_crystal_density_meas ?
_exptl_crystal_description prismatic
_exptl_crystal_F_000 1200
_exptl_crystal_size_max .40
_exptl_crystal_size_mid .30
_exptl_crystal_size_min .20
_refine_diff_density_max .26
_refine_diff_density_min -.24
_refine_ls_extinction_coef .0240(11)
_refine_ls_extinction_expression Fc^*^=kFc[1+0.001xFc^2^\l^3^/sin(2\q)]^-1/4^
_refine_ls_extinction_method SHELXL97
_refine_ls_goodness_of_fit_ref 1.00
_refine_ls_hydrogen_treatment refall
_refine_ls_matrix_type full
_refine_ls_number_parameters 225
_refine_ls_number_reflns 2945
_refine_ls_number_restraints 0
_refine_ls_restrained_S_all 1.00
_refine_ls_R_factor_all .111
_refine_ls_R_factor_gt .046
_refine_ls_shift/su_max .001
_refine_ls_shift/su_mean .001
_refine_ls_structure_factor_coef Fsqd
_refine_ls_weighting_details 'calc w = 1/[\s^2^(Fo^2^)+(0.0219P)^2^+1.0240P] where P = (Fo^2^+2Fc^2^)/3'
_refine_ls_weighting_scheme calc
_refine_ls_wR_factor_gt .101
_refine_ls_wR_factor_ref .121
_reflns_number_gt 1741
_reflns_number_total 2945
_reflns_threshold_expression I>2\s(I)
_cod_data_source_file ob1046.cif
_cod_data_source_block II
_cod_depositor_comments
;
The following automatic conversions were performed:

'_exptl_crystal_density_meas' value 'not measured' was changed to '?'
- the value is perceived as not measured.

Automatic conversion script
Id: cif_fix_values 3008 2015-01-20 13:52:24Z robertas 
;
_cod_original_cell_volume 2569.5(13)
_cod_original_sg_symbol_H-M 'C 2/c'
_cod_original_formula_sum 'C11 H13 Cl N2 O5 '
_cod_database_code 2012388
_cod_database_fobs_code 2012388

loop_
_symmetry_equiv_pos_as_xyz
'  +x,  +y,  +z'
'  -x,  +y,1/2-z'
'  -x,  -y,  -z'
'  +x,  -y,1/2+z'
'1/2+x,1/2+y,  +z'
1/2-x,1/2+y,1/2-z
'1/2-x,1/2-y,  -z'
1/2+x,1/2-y,1/2+z

loop_
_atom_site_label
_atom_site_fract_x
_atom_site_fract_y
_atom_site_fract_z
_atom_site_U_iso_or_equiv
_atom_site_adp_type
_atom_site_calc_flag
_atom_site_refinement_flags
_atom_site_occupancy
_atom_site_disorder_assembly
_atom_site_disorder_group
_atom_site_type_symbol
Cl .58105(4) .37294(7) .32979(6) .0559(3) Uani d . 1 . . Cl
O1 .61609(11) .00193(18) .36764(15) .0556(5) Uani d . 1 . . O
O2 .58973(9) .14191(18) .48707(14) .0506(5) Uani d . 1 . . O
O3 .92286(11) .2335(3) .30218(17) .0784(8) Uani d . 1 . . O
O4 .89280(11) .0791(2) .3986(2) .0720(7) Uani d . 1 . . O
O5 .31960(10) .29981(19) .43692(15) .0550(5) Uani d . 1 . . O
N1 .87919(12) .1750(3) .34898(18) .0527(6) Uani d . 1 . . N
N2 .44683(12) .1719(2) .50853(18) .0432(6) Uani d . 1 . . N
C1 .68165(12) .1917(2) .37796(17) .0335(5) Uani d . 1 . . C
C2 .66822(13) .3131(2) .33920(18) .0377(6) Uani d . 1 . . C
C3 .72200(16) .3875(3) .3022(2) .0472(7) Uani d . 1 . . C
C4 .79118(16) .3433(3) .3050(2) .0477(7) Uani d . 1 . . C
C5 .80519(13) .2243(2) .34609(18) .0392(6) Uani d . 1 . . C
C6 .75198(13) .1480(2) .38116(18) .0371(6) Uani d . 1 . . C
C7 .62345(12) .1057(2) .41338(18) .0373(6) Uani d . 1 . . C
C8 .41171(17) .1445(3) .4057(2) .0527(7) Uani d . 1 . . C
C9 .33271(16) .1724(3) .4082(2) .0523(7) Uani d . 1 . . C
C10 .35140(16) .3231(3) .5362(2) .0524(7) Uani d . 1 . . C
C11 .43096(15) .3038(3) .5412(2) .0475(7) Uani d . 1 . . C
H1 .7123(15) .460(3) .275(2) .057(9) Uiso d . 1 . . H
H2 .8270(15) .390(2) .283(2) .048(8) Uiso d . 1 . . H
H3 .7624(12) .062(3) .4072(18) .040(7) Uiso d . 1 . . H
H4 .4906(16) .161(3) .503(2) .049(8) Uiso d . 1 . . H
H5 .4300(17) .108(3) .558(3) .080(10) Uiso d . 1 . . H
H6 .4323(18) .197(3) .361(3) .073(10) Uiso d . 1 . . H
H7 .4214(15) .055(3) .387(2) .064(9) Uiso d . 1 . . H
H8 .3075(16) .159(3) .336(2) .062(9) Uiso d . 1 . . H
H9 .3098(14) .117(3) .454(2) .051(8) Uiso d . 1 . . H
H10 .3438(15) .411(3) .550(2) .060(9) Uiso d . 1 . . H
H11 .3310(16) .268(3) .584(2) .061(9) Uiso d . 1 . . H
H12 .4530(14) .359(2) .495(2) .045(8) Uiso d . 1 . . H
H13 .4546(16) .311(3) .610(2) .064(9) Uiso d . 1 . . H

loop_
_atom_site_aniso_label
_atom_site_aniso_U_11
_atom_site_aniso_U_22
_atom_site_aniso_U_33
_atom_site_aniso_U_12
_atom_site_aniso_U_13
_atom_site_aniso_U_23
Cl .0463(4) .0548(4) .0658(5) .0102(3) -.0024(3) .0033(4)
O1 .0674(13) .0458(11) .0557(12) -.0179(10) .0207(10) -.0075(9)
O2 .0397(10) .0620(12) .0520(11) -.0028(9) .0180(9) -.0051(9)
O3 .0406(11) .132(2) .0645(13) -.0101(13) .0187(10) .0137(14)
O4 .0443(12) .0661(15) .1056(19) .0073(11) .0033(12) .0037(14)
O5 .0477(11) .0564(12) .0596(12) .0025(10) -.0091(9) .0078(10)
N1 .0351(12) .0757(18) .0477(14) -.0077(12) .0049(11) -.0124(13)
N2 .0307(12) .0499(14) .0497(13) -.0009(10) .0084(10) .0079(11)
C1 .0343(12) .0373(13) .0293(11) -.0034(10) .0042(10) -.0035(10)
C2 .0350(12) .0415(14) .0365(13) .0023(11) .0006(10) -.0030(11)
C3 .0600(18) .0366(15) .0451(15) -.0056(14) .0029(13) .0048(13)
C4 .0477(16) .0530(17) .0433(15) -.0184(14) .0092(13) -.0019(13)
C5 .0341(13) .0498(15) .0338(13) -.0044(12) .0026(10) -.0076(12)
C6 .0368(13) .0413(15) .0335(12) -.0042(11) .0043(10) -.0028(11)
C7 .0331(12) .0429(14) .0360(13) -.0009(11) .0032(10) .0008(11)
C8 .0596(19) .054(2) .0457(16) -.0022(15) .0125(14) .0003(14)
C9 .0526(17) .0575(19) .0457(16) -.0119(15) -.0055(14) .0068(14)
C10 .0476(17) .0522(18) .0571(19) .0045(14) .0013(15) -.0034(16)
C11 .0407(15) .0492(17) .0522(17) -.0043(13) -.0017(13) .0008(14)

loop_
_atom_type_symbol
_atom_type_description
_atom_type_scat_dispersion_real
_atom_type_scat_dispersion_imag
_atom_type_scat_source
C C .0033 .0016 'International Tables Vol C Tables 4.2.6.8 and 6.1.1.4'
H H .0000 .0000 'International Tables Vol C Tables 4.2.6.8 and 6.1.1.4'
N N .0061 .0033 'International Tables Vol C Tables 4.2.6.8 and 6.1.1.4'
O O .0106 .0060 'International Tables Vol C Tables 4.2.6.8 and 6.1.1.4'
Cl Cl .1484 .1585 'International Tables Vol C Tables 4.2.6.8 and 6.1.1.4'

loop_
_geom_angle_atom_site_label_1
_geom_angle_atom_site_label_2
_geom_angle_atom_site_label_3
_geom_angle
_geom_angle_publ_flag
O3 N1 O4 124.2(3) ?
O3 N1 C5 117.7(3) ?
O4 N1 C5 118.0(2) ?
C11 N2 H4 111.3(19) ?
C8 N2 H4 107(2) ?
C11 N2 H5 111.1(19) ?
C8 N2 H5 108.7(19) ?
H4 N2 H5 108(3) ?
C2 C1 C6 117.6(2) ?
C2 C1 C7 123.0(2) ?
C6 C1 C7 119.4(2) ?
C3 C2 C1 121.8(2) ?
C3 C2 Cl 117.8(2) ?
C1 C2 Cl 120.29(19) ?
C4 C3 C2 120.2(3) ?
C4 C3 H1 119(2) ?
C2 C3 H1 121(2) ?
C3 C4 C5 118.3(3) ?
C3 C4 H2 122.0(17) ?
C5 C4 H2 119.7(17) ?
C6 C5 C4 122.2(2) ?
C6 C5 N1 118.8(2) ?
C4 C5 N1 118.9(2) ?
C5 C6 C1 119.8(2) ?
C5 C6 H3 121.4(14) ?
C1 C6 H3 118.8(14) ?
O2 C7 O1 126.5(2) ?
O2 C7 C1 117.6(2) ?
O1 C7 C1 115.9(2) ?
N2 C8 H6 107(2) ?
C9 C8 H6 110(2) ?
N2 C8 H7 109.2(17) ?
C9 C8 H7 112.5(17) ?
H6 C8 H7 109(3) ?
O5 C9 C8 112.0(2) no
O5 C9 H8 107.0(16) ?
C8 C9 H8 110.3(17) ?
O5 C9 H9 108.6(16) ?
C8 C9 H9 111.6(16) ?
H8 C9 H9 107(2) ?
O5 C10 C11 112.2(3) no
O5 C10 H10 106.2(17) ?
C11 C10 H10 106.3(17) ?
O5 C10 H11 109.8(17) ?
C11 C10 H11 108.9(18) ?
H10 C10 H11 113(3) ?
N2 C8 C9 108.8(2) no
N2 C11 C10 109.2(2) no
N2 C11 H12 106.3(15) ?
C10 C11 H12 110.8(16) ?
N2 C11 H13 104.4(17) ?
C10 C11 H13 114.7(18) ?
H12 C11 H13 111(2) ?
C8 N2 C11 110.8(2) no
C9 O5 C10 109.7(2) no

loop_
_geom_bond_atom_site_label_1
_geom_bond_atom_site_label_2
_geom_bond_site_symmetry_2
_geom_bond_distance
_geom_bond_publ_flag
Cl C2 . 1.743(3) yes
O1 C7 . 1.247(3) yes
O2 C7 . 1.244(3) yes
O3 N1 . 1.216(3) yes
O4 N1 . 1.218(3) yes
C1 C2 . 1.389(3) no
C1 C6 . 1.390(3) no
C1 C7 . 1.508(3) no
C2 C3 . 1.383(4) no
C3 C4 . 1.372(4) no
C3 H1 . .86(3) ?
C4 C5 . 1.379(4) no
C4 H2 . .89(3) ?
C5 C6 . 1.376(3) no
C6 H3 . .98(3) ?
O5 C9 . 1.415(4) no
O5 C10 . 1.421(3) no
N1 C5 . 1.474(3) no
N2 C11 . 1.484(4) no
N2 C8 . 1.494(4) no
N2 H4 . .83(3) ?
N2 H5 . .99(4) ?
C8 C9 . 1.507(4) no
C8 H6 . .91(3) ?
C8 H7 . .99(3) ?
C9 H8 . 1.04(3) ?
C9 H9 . .96(3) ?
C10 C11 . 1.497(4) no
C10 H10 . .95(3) ?
C10 H11 . .95(3) ?
C11 H12 . .95(3) ?
C11 H13 . .99(3) ?

loop_
_geom_contact_atom_site_label_1
_geom_contact_atom_site_label_2
_geom_contact_distance
_geom_contact_site_symmetry_2
_geom_contact_publ_flag
O1 N2 2.753(3) 3_656 no
O2 N2 2.719(3) . no
O2 N1 2.918(3) 7_656 no
O2 O3 3.081(3) 7_656 no
O2 C5 3.181(3) 7_656 no

loop_
_geom_hbond_atom_site_label_D
_geom_hbond_atom_site_label_H
_geom_hbond_atom_site_label_A
_geom_hbond_site_symmetry_A
_geom_hbond_distance_DH
_geom_hbond_distance_HA
_geom_hbond_distance_DA
_geom_hbond_angle_DHA
_geom_hbond_publ_flag
N2 H4 O2 . .83(3) 1.89(3) 2.719(3) 178(2) yes
N2 H5 O1 3_656 1.00(4) 1.77(3) 2.753(3) 169(3) yes
C4 H2 O1 6_655 .89(3) 2.58(3) 3.371(4) 148(2) yes
C11 H13 O3 7_656 .98(3) 2.55(3) 3.344(4) 138(2) yes

loop_
_geom_torsion_atom_site_label_1
_geom_torsion_atom_site_label_2
_geom_torsion_atom_site_label_3
_geom_torsion_atom_site_label_4
_geom_torsion
_geom_torsion_publ_flag
C6 C1 C2 C3 1.8(4) ?
C7 C1 C2 C3 -176.5(2) ?
C6 C1 C2 Cl 178.40(18) ?
C7 C1 C2 Cl .1(3) ?
C1 C2 C3 C4 -1.4(4) ?
Cl C2 C3 C4 -178.1(2) ?
C2 C3 C4 C5 -.5(4) ?
C3 C4 C5 C6 1.9(4) ?
C3 C4 C5 N1 179.6(2) ?
O3 N1 C5 C6 167.6(2) yes
O4 N1 C5 C6 -13.0(4) yes
O3 N1 C5 C4 -10.1(4) ?
O4 N1 C5 C4 169.3(2) ?
C4 C5 C6 C1 -1.5(4) ?
N1 C5 C6 C1 -179.1(2) ?
C2 C1 C6 C5 -.3(3) ?
C7 C1 C6 C5 178.0(2) ?
C2 C1 C7 O2 -63.1(3) yes
C6 C1 C7 O2 118.7(3) ?
C2 C1 C7 O1 119.8(3) yes
C6 C1 C7 O1 -58.5(3) ?
C11 N2 C8 C9 -54.4(3) ?
C10 O5 C9 C8 -60.5(3) ?
N2 C8 C9 O5 57.7(3) ?
C9 O5 C10 C11 60.4(3) ?
C8 N2 C11 C10 54.5(3) ?
O5 C10 C11 N2 -57.6(3) ?

loop_
_cod_related_entry_id
_cod_related_entry_database
_cod_related_entry_code
1 ChemSpider 21135040
